data_7051110
loop_
_publ_author_name
'Diskin-Posner, Yael'
'Goldberg, I.'

_journal_name_full 'New Journal of Chemistry'
_journal_paper_doi 10.1039/b100580b
_journal_year 2001
_chemical_formula_sum 'C72 H49 N8 Na O16'
_chemical_formula_weight 1305.18
_space_group_IT_number 15
_symmetry_cell_setting monoclinic
_symmetry_space_group_name_Hall '-C 2yc'
_symmetry_space_group_name_H-M 'C 1 2/c 1'
_cell_angle_alpha 90.00
_cell_angle_beta 92.2180(18)
_cell_angle_gamma 90.00
_cell_formula_units_Z 8
_cell_length_a 19.2710(5)
_cell_length_b 26.2120(9)
_cell_length_c 24.0160(7)
_cell_measurement_temperature 110(2)
_cell_volume 12122.1(6)
_diffrn_ambient_temperature 110(2)
_exptl_crystal_density_diffrn 1.430
_cod_original_sg_symbol_H-M 'C 2/c'
_cod_database_code 7051110

loop_
_symmetry_equiv_pos_as_xyz
'x, y, z'
'-x, y, -z+1/2'
'x+1/2, y+1/2, z'
'-x+1/2, y+1/2, -z+1/2'
'-x, -y, -z'
'x, -y, z-1/2'
'-x+1/2, -y+1/2, -z'
'x+1/2, -y+1/2, z-1/2'

loop_
_atom_site_label
_atom_site_type_symbol
_atom_site_fract_x
_atom_site_fract_y
_atom_site_fract_z
_atom_site_U_iso_or_equiv
_atom_site_adp_type
_atom_site_occupancy
_atom_site_symmetry_multiplicity
_atom_site_calc_flag
_atom_site_refinement_flags
_atom_site_disorder_assembly
_atom_site_disorder_group
N1 N 0.48683(12) 0.07355(8) 0.10033(10) 0.0354(6) Uani 1 1 d . . .
N2 N 0.61710(11) 0.07795(8) 0.16439(10) 0.0362(6) Uani 1 1 d . . .
H2 H 0.5930 0.0525 0.1513 0.043 Uiso 1 1 d R . .
N3 N 0.62557(11) -0.03296(8) 0.15688(9) 0.0304(5) Uani 1 1 d . . .
N4 N 0.50112(11) -0.03490(9) 0.08444(9) 0.0336(6) Uani 1 1 d . . .
H4 H 0.5227 -0.0151 0.1046 0.040 Uiso 1 1 d R . .
C5 C 0.43857(14) -0.02760(11) 0.05647(12) 0.0339(7) Uani 1 1 d . . .
C6 C 0.39988(14) 0.01717(11) 0.05499(12) 0.0337(7) Uani 1 1 d . . .
C7 C 0.42174(14) 0.06391(11) 0.07663(12) 0.0352(7) Uani 1 1 d . . .
C8 C 0.38185(15) 0.11017(11) 0.07501(13) 0.0415(8) Uani 1 1 d . . .
H8 H 0.3358 0.1135 0.0624 0.050 Uiso 1 1 calc R . .
C9 C 0.42313(16) 0.14794(12) 0.09508(14) 0.0458(8) Uani 1 1 d . . .
H9 H 0.4111 0.1821 0.0983 0.055 Uiso 1 1 calc R . .
C10 C 0.48985(15) 0.12527(11) 0.11069(13) 0.0370(7) Uani 1 1 d . . .
C11 C 0.54741(15) 0.15176(10) 0.13321(12) 0.0377(7) Uani 1 1 d . . .
C12 C 0.60696(15) 0.12907(11) 0.15692(12) 0.0373(7) Uani 1 1 d . . .
C13 C 0.66650(15) 0.15507(12) 0.18141(14) 0.0455(8) Uani 1 1 d . . .
H13 H 0.6739 0.1901 0.1819 0.055 Uiso 1 1 calc R . .
C14 C 0.70965(16) 0.11907(11) 0.20352(13) 0.0460(9) Uani 1 1 d . . .
H14 H 0.7522 0.1252 0.2219 0.055 Uiso 1 1 calc R . .
C15 C 0.67891(14) 0.06988(11) 0.19386(13) 0.0381(7) Uani 1 1 d . . .
C16 C 0.70713(14) 0.02284(11) 0.21062(12) 0.0341(7) Uani 1 1 d . . .
C17 C 0.68033(14) -0.02489(10) 0.19461(12) 0.0311(7) Uani 1 1 d . . .
C18 C 0.70863(15) -0.07385(11) 0.21165(12) 0.0385(7) Uani 1 1 d . . .
H18 H 0.7449 -0.0792 0.2377 0.046 Uiso 1 1 calc R . .
C19 C 0.67302(15) -0.11033(11) 0.18296(12) 0.0400(8) Uani 1 1 d . . .
H19 H 0.6805 -0.1453 0.1850 0.048 Uiso 1 1 calc R . .
C20 C 0.62103(14) -0.08448(10) 0.14845(12) 0.0313(7) Uani 1 1 d . . .
C21 C 0.57402(14) -0.10880(10) 0.11092(12) 0.0337(7) Uani 1 1 d . . .
C22 C 0.51881(14) -0.08526(10) 0.08143(12) 0.0331(7) Uani 1 1 d . . .
C23 C 0.46620(16) -0.11066(12) 0.04787(13) 0.0469(9) Uani 1 1 d . . .
H23 H 0.4656 -0.1450 0.0382 0.056 Uiso 1 1 calc R . .
C24 C 0.41769(16) -0.07561(11) 0.03281(14) 0.0466(8) Uani 1 1 d . . .
H24 H 0.3777 -0.0816 0.0109 0.056 Uiso 1 1 calc R . .
C25 C 0.32874(14) 0.01467(11) 0.02793(12) 0.0348(7) Uani 1 1 d . . .
C26 C 0.31928(15) 0.01921(14) -0.02953(13) 0.0541(10) Uani 1 1 d . . .
H26 H 0.3577 0.0237 -0.0513 0.065 Uiso 1 1 calc R . .
C27 C 0.25381(15) 0.01710(14) -0.05474(14) 0.0525(9) Uani 1 1 d . . .
H27 H 0.2485 0.0197 -0.0933 0.063 Uiso 1 1 calc R . .
C28 C 0.19609(13) 0.01112(11) -0.02308(12) 0.0347(7) Uani 1 1 d . . .
C29 C 0.20541(15) 0.00596(13) 0.03361(13) 0.0501(9) Uani 1 1 d . . .
H29 H 0.1670 0.0014 0.0554 0.060 Uiso 1 1 calc R . .
C30 C 0.27122(15) 0.00753(14) 0.05869(14) 0.0533(9) Uani 1 1 d . . .
H30 H 0.2765 0.0037 0.0971 0.064 Uiso 1 1 calc R . .
C31 C 0.12492(14) 0.00768(11) -0.04847(13) 0.0359(7) Uani 1 1 d . . .
O32 O 0.07392(10) 0.00138(8) -0.02006(9) 0.0430(5) Uani 1 1 d . . .
O33 O 0.12024(10) 0.01209(9) -0.10231(9) 0.0533(6) Uani 1 1 d . . .
H33 H 0.0763 0.0105 -0.1214 0.064 Uiso 1 1 d R . .
C34 C 0.54400(14) 0.20895(11) 0.13161(13) 0.0371(7) Uani 1 1 d . . .
C35 C 0.54645(16) 0.23822(11) 0.17992(13) 0.0419(8) Uani 1 1 d . . .
H35 H 0.5522 0.2224 0.2145 0.050 Uiso 1 1 calc R . .
C36 C 0.54034(16) 0.29078(11) 0.17680(12) 0.0418(8) Uani 1 1 d . . .
H36 H 0.5423 0.3101 0.2093 0.050 Uiso 1 1 calc R . .
C37 C 0.53128(15) 0.31503(11) 0.12564(12) 0.0380(7) Uani 1 1 d . . .
C38 C 0.52905(17) 0.28613(11) 0.07757(13) 0.0461(8) Uani 1 1 d . . .
H38 H 0.5237 0.3020 0.0431 0.055 Uiso 1 1 calc R . .
C39 C 0.53481(17) 0.23372(11) 0.08059(13) 0.0462(8) Uani 1 1 d . . .
H39 H 0.5325 0.2146 0.0479 0.055 Uiso 1 1 calc R . .
C40 C 0.52329(16) 0.37136(11) 0.12090(14) 0.0408(8) Uani 1 1 d . . .
O41 O 0.52006(11) 0.39445(8) 0.17009(9) 0.0491(6) Uani 1 1 d . . .
H41 H 0.5121 0.4298 0.1643 0.059 Uiso 1 1 d R . .
O42 O 0.51956(13) 0.39437(8) 0.07689(9) 0.0560(6) Uani 1 1 d . . .
C43 C 0.77085(14) 0.02379(10) 0.24775(12) 0.0326(7) Uani 1 1 d . . .
C44 C 0.83101(14) -0.00137(11) 0.23275(12) 0.0372(7) Uani 1 1 d . . .
H44 H 0.8320 -0.0178 0.1985 0.045 Uiso 1 1 calc R . .
C45 C 0.88937(14) -0.00218(11) 0.26831(12) 0.0376(7) Uani 1 1 d . . .
H45 H 0.9287 -0.0199 0.2580 0.045 Uiso 1 1 calc R . .
C46 C 0.88987(14) 0.02283(10) 0.31857(12) 0.0320(7) Uani 1 1 d . . .
C47 C 0.83074(14) 0.04930(11) 0.33341(12) 0.0366(7) Uani 1 1 d . . .
H47 H 0.8307 0.0669 0.3670 0.044 Uiso 1 1 calc R . .
C48 C 0.77209(14) 0.04960(11) 0.29840(12) 0.0368(7) Uani 1 1 d . . .
H48 H 0.7329 0.0673 0.3089 0.044 Uiso 1 1 calc R . .
C49 C 0.95371(14) 0.02296(11) 0.35689(12) 0.0338(7) Uani 1 1 d . . .
O50 O 1.00207(10) -0.00802(7) 0.34609(8) 0.0381(5) Uani 1 1 d . . .
O51 O 0.95693(10) 0.05363(7) 0.39695(8) 0.0417(5) Uani 1 1 d . . .
C52 C 0.57943(14) -0.16517(10) 0.10344(12) 0.0326(7) Uani 1 1 d . . .
C53 C 0.60199(17) -0.18607(12) 0.05447(14) 0.0480(8) Uani 1 1 d . . .
H53 H 0.6184 -0.1646 0.0271 0.058 Uiso 1 1 calc R . .
C54 C 0.60064(18) -0.23827(12) 0.04527(14) 0.0498(9) Uani 1 1 d . . .
H54 H 0.6142 -0.2513 0.0113 0.060 Uiso 1 1 calc R . .
C55 C 0.57958(15) -0.27055(11) 0.08576(13) 0.0381(7) Uani 1 1 d . . .
C56 C 0.55858(19) -0.25053(12) 0.13557(14) 0.0537(9) Uani 1 1 d . . .
H56 H 0.5445 -0.2723 0.1635 0.064 Uiso 1 1 calc R . .
C57 C 0.55825(18) -0.19840(12) 0.14424(14) 0.0522(9) Uani 1 1 d . . .
H57 H 0.5436 -0.1855 0.1779 0.063 Uiso 1 1 calc R . .
C58 C 0.57606(17) -0.32655(12) 0.07574(15) 0.0464(8) Uani 1 1 d . . .
O59 O 0.57636(14) -0.34686(8) 0.03043(10) 0.0603(7) Uani 1 1 d . . .
O60 O 0.57001(13) -0.35281(8) 0.12237(9) 0.0556(6) Uani 1 1 d . . .
H60 H 0.5601 -0.3877 0.1152 0.067 Uiso 1 1 d R . .
Na61 Na 0.99641(6) 0.07071(4) 0.49005(5) 0.0419(3) Uani 1 1 d . . .
O62 O 1.08183(18) -0.12038(17) -0.05980(16) 0.1280(16) Uani 1 1 d . . .
O63 O 1.0938(2) -0.20195(19) -0.04946(15) 0.1322(15) Uani 1 1 d . . .
N64 N 1.0921(2) -0.1629(2) -0.07766(19) 0.0966(13) Uani 1 1 d . . .
C65 C 1.1034(2) -0.16866(17) -0.13751(17) 0.0690(11) Uani 1 1 d . . .
C66 C 1.0923(2) -0.12817(17) -0.1712(2) 0.0809(13) Uani 1 1 d . . .
H66 H 1.0790 -0.0969 -0.1567 0.097 Uiso 1 1 calc R . .
C67 C 1.1009(3) -0.1338(3) -0.2260(3) 0.0980(18) Uani 1 1 d . . .
H67 H 1.0917 -0.1065 -0.2499 0.118 Uiso 1 1 calc R . .
C68 C 1.1229(3) -0.1788(3) -0.2473(2) 0.1037(19) Uani 1 1 d . . .
H68 H 1.1311 -0.1814 -0.2851 0.124 Uiso 1 1 calc R . .
C69 C 1.1326(3) -0.2192(2) -0.2141(2) 0.118(2) Uani 1 1 d . . .
H69 H 1.1473 -0.2500 -0.2288 0.142 Uiso 1 1 calc R . .
C70 C 1.1209(3) -0.21536(19) -0.1571(2) 0.1121(19) Uani 1 1 d . . .
H70 H 1.1249 -0.2435 -0.1337 0.134 Uiso 1 1 calc R . .

loop_
_atom_site_aniso_label
_atom_site_aniso_U_11
_atom_site_aniso_U_22
_atom_site_aniso_U_33
_atom_site_aniso_U_23
_atom_site_aniso_U_13
_atom_site_aniso_U_12
N1 0.0307(12) 0.0325(14) 0.0417(15) 0.0001(11) -0.0142(11) -0.0016(10)
N2 0.0328(13) 0.0286(13) 0.0458(15) 0.0040(11) -0.0159(12) -0.0042(11)
N3 0.0253(12) 0.0335(13) 0.0319(13) 0.0013(10) -0.0058(10) 0.0015(10)
N4 0.0269(12) 0.0366(14) 0.0366(14) -0.0030(11) -0.0098(11) -0.0036(10)
C5 0.0293(15) 0.0362(16) 0.0353(17) 0.0020(13) -0.0091(13) 0.0001(13)
C6 0.0250(14) 0.0436(17) 0.0319(16) 0.0008(13) -0.0069(13) 0.0004(13)
C7 0.0283(15) 0.0343(16) 0.0421(18) 0.0000(14) -0.0120(13) -0.0005(13)
C8 0.0271(15) 0.0389(18) 0.057(2) 0.0026(15) -0.0160(15) 0.0031(14)
C9 0.0394(18) 0.0397(18) 0.057(2) 0.0006(16) -0.0131(16) 0.0088(15)
C10 0.0338(16) 0.0284(16) 0.0476(19) 0.0018(13) -0.0122(14) -0.0007(13)
C11 0.0356(16) 0.0315(16) 0.0446(19) 0.0046(14) -0.0149(14) -0.0027(13)
C12 0.0335(16) 0.0324(16) 0.0449(19) 0.0069(14) -0.0107(14) -0.0012(13)
C13 0.0400(18) 0.0336(17) 0.062(2) 0.0029(15) -0.0162(16) -0.0056(15)
C14 0.0388(17) 0.0417(18) 0.056(2) 0.0043(16) -0.0219(16) -0.0055(15)
C15 0.0279(15) 0.0386(17) 0.0467(18) 0.0017(14) -0.0148(14) -0.0043(14)
C16 0.0241(14) 0.0406(17) 0.0369(17) -0.0004(14) -0.0095(13) -0.0008(13)
C17 0.0270(14) 0.0312(15) 0.0343(16) 0.0047(13) -0.0104(13) 0.0005(12)
C18 0.0336(16) 0.0379(17) 0.0427(18) 0.0028(14) -0.0149(14) 0.0048(14)
C19 0.0348(16) 0.0372(17) 0.0472(19) 0.0050(14) -0.0100(15) 0.0098(14)
C20 0.0304(15) 0.0265(15) 0.0368(17) 0.0024(13) -0.0026(13) -0.0011(12)
C21 0.0321(15) 0.0298(15) 0.0389(17) -0.0024(13) -0.0021(14) -0.0010(13)
C22 0.0311(15) 0.0286(15) 0.0390(17) -0.0032(13) -0.0077(14) 0.0021(13)
C23 0.0433(19) 0.0378(18) 0.058(2) -0.0088(16) -0.0173(17) -0.0015(15)
C24 0.0356(17) 0.0452(19) 0.057(2) -0.0116(16) -0.0209(16) -0.0026(15)
C25 0.0255(15) 0.0411(17) 0.0370(18) 0.0013(13) -0.0092(13) -0.0019(13)
C26 0.0248(16) 0.097(3) 0.040(2) 0.0186(18) -0.0053(14) -0.0123(17)
C27 0.0318(17) 0.090(3) 0.0352(19) 0.0138(18) -0.0076(15) -0.0087(17)
C28 0.0223(14) 0.0503(19) 0.0311(17) -0.0013(14) -0.0036(13) -0.0042(13)
C29 0.0283(16) 0.089(3) 0.0329(18) -0.0040(17) -0.0044(14) -0.0053(16)
C30 0.0309(17) 0.096(3) 0.0327(18) -0.0008(18) -0.0071(15) -0.0088(17)
C31 0.0233(15) 0.0469(19) 0.0373(19) -0.0035(14) -0.0025(14) -0.0051(13)
O32 0.0286(11) 0.0567(13) 0.0433(13) -0.0046(10) -0.0056(10) -0.0019(10)
O33 0.0283(11) 0.0944(18) 0.0363(13) 0.0045(12) -0.0105(10) -0.0057(11)
C34 0.0291(15) 0.0353(17) 0.0459(19) 0.0048(14) -0.0134(14) 0.0005(13)
C35 0.0485(19) 0.0348(17) 0.0416(19) 0.0061(14) -0.0092(15) 0.0023(14)
C36 0.0524(19) 0.0383(18) 0.0340(18) -0.0031(14) -0.0069(15) -0.0013(15)
C37 0.0422(17) 0.0298(16) 0.0412(19) -0.0006(14) -0.0098(14) 0.0001(13)
C38 0.063(2) 0.0372(17) 0.0371(18) 0.0027(14) -0.0149(16) 0.0040(16)
C39 0.062(2) 0.0299(16) 0.0452(19) -0.0014(14) -0.0157(16) 0.0039(15)
C40 0.0418(18) 0.0341(17) 0.046(2) -0.0012(15) -0.0093(15) -0.0025(14)
O41 0.0687(15) 0.0325(11) 0.0451(14) -0.0021(10) -0.0100(12) 0.0008(10)
O42 0.0896(18) 0.0368(12) 0.0405(14) 0.0070(11) -0.0106(12) 0.0031(12)
C43 0.0280(15) 0.0335(16) 0.0355(17) 0.0021(13) -0.0123(13) -0.0010(13)
C44 0.0334(16) 0.0433(17) 0.0343(17) -0.0044(14) -0.0083(13) 0.0030(14)
C45 0.0261(15) 0.0452(18) 0.0407(18) -0.0027(14) -0.0074(13) 0.0038(13)
C46 0.0291(15) 0.0320(15) 0.0340(17) 0.0036(13) -0.0123(13) -0.0010(13)
C47 0.0353(16) 0.0400(17) 0.0340(17) 0.0003(14) -0.0069(14) 0.0012(14)
C48 0.0279(15) 0.0412(17) 0.0406(18) 0.0023(14) -0.0092(13) 0.0030(13)
C49 0.0336(16) 0.0285(15) 0.0384(18) 0.0059(14) -0.0123(14) -0.0040(14)
O50 0.0294(10) 0.0353(11) 0.0482(13) 0.0004(9) -0.0163(10) 0.0008(9)
O51 0.0456(12) 0.0351(11) 0.0426(13) -0.0031(10) -0.0207(10) -0.0003(10)
C52 0.0323(15) 0.0286(15) 0.0364(17) 0.0050(13) -0.0061(13) -0.0028(13)
C53 0.063(2) 0.0360(18) 0.046(2) 0.0028(15) 0.0096(17) 0.0051(16)
C54 0.063(2) 0.0377(19) 0.048(2) -0.0034(16) -0.0019(17) 0.0042(16)
C55 0.0443(18) 0.0321(16) 0.0372(18) -0.0002(14) -0.0069(15) 0.0001(14)
C56 0.082(3) 0.0328(18) 0.047(2) 0.0044(16) 0.0052(19) -0.0101(17)
C57 0.073(2) 0.0373(18) 0.047(2) -0.0054(16) 0.0082(18) -0.0038(17)
C58 0.054(2) 0.0372(18) 0.047(2) -0.0029(16) -0.0130(17) 0.0010(16)
O59 0.0903(18) 0.0405(13) 0.0492(15) -0.0105(11) -0.0099(13) 0.0062(12)
O60 0.0832(17) 0.0320(12) 0.0505(14) 0.0027(10) -0.0112(13) -0.0079(11)
Na61 0.0427(7) 0.0425(7) 0.0399(7) -0.0018(5) -0.0061(5) -0.0051(5)
O62 0.087(2) 0.166(4) 0.130(3) -0.073(3) -0.013(2) 0.058(2)
O63 0.143(4) 0.181(4) 0.074(3) 0.035(3) 0.016(2) 0.033(3)
N64 0.069(2) 0.139(4) 0.081(3) -0.009(3) -0.006(2) 0.038(3)
C65 0.065(2) 0.085(3) 0.057(3) -0.001(2) 0.000(2) 0.026(2)
C66 0.059(3) 0.070(3) 0.112(4) 0.024(3) -0.012(3) -0.001(2)
C67 0.072(3) 0.121(5) 0.098(5) 0.053(4) -0.025(3) -0.029(3)
C68 0.105(4) 0.150(5) 0.056(3) 0.014(4) -0.012(3) -0.056(4)
C69 0.187(6) 0.101(4) 0.069(4) -0.002(3) 0.031(4) 0.017(4)
C70 0.172(5) 0.084(4) 0.081(4) 0.024(3) 0.026(4) 0.060(4)

loop_
_geom_bond_atom_site_label_1
_geom_bond_atom_site_label_2
_geom_bond_distance
_geom_bond_site_symmetry_2
_geom_bond_publ_flag
N1 C10 1.379(3) . ?
N1 C7 1.381(3) . ?
N2 C12 1.365(3) . ?
N2 C15 1.378(3) . ?
N2 H2 0.8657 . ?
N3 C20 1.368(3) . ?
N3 C17 1.381(3) . ?
N4 C22 1.366(3) . ?
N4 C5 1.371(3) . ?
N4 H4 0.8128 . ?
C5 C6 1.390(4) . ?
C5 C24 1.432(4) . ?
C6 C7 1.390(4) . ?
C6 C25 1.496(4) . ?
C7 C8 1.436(4) . ?
C8 C9 1.347(4) . ?
C8 H8 0.9300 . ?
C9 C10 1.452(4) . ?
C9 H9 0.9300 . ?
C10 C11 1.400(4) . ?
C11 C12 1.394(4) . ?
C11 C34 1.501(4) . ?
C12 C13 1.440(4) . ?
C13 C14 1.353(4) . ?
C13 H13 0.9300 . ?
C14 C15 1.434(4) . ?
C14 H14 0.9300 . ?
C15 C16 1.400(4) . ?
C16 C17 1.402(4) . ?
C16 C43 1.490(3) . ?
C17 C18 1.447(4) . ?
C18 C19 1.350(4) . ?
C18 H18 0.9300 . ?
C19 C20 1.444(4) . ?
C19 H19 0.9300 . ?
C20 C21 1.406(4) . ?
C21 C22 1.399(4) . ?
C21 C52 1.492(4) . ?
C22 C23 1.434(4) . ?
C23 C24 1.350(4) . ?
C23 H23 0.9300 . ?
C24 H24 0.9300 . ?
C25 C30 1.369(4) . ?
C25 C26 1.390(4) . ?
C26 C27 1.379(4) . ?
C26 H26 0.9300 . ?
C27 C28 1.380(4) . ?
C27 H27 0.9300 . ?
C28 C29 1.373(4) . ?
C28 C31 1.482(4) . ?
C29 C30 1.383(4) . ?
C29 H29 0.9300 . ?
C30 H30 0.9300 . ?
C31 O32 1.229(3) . ?
C31 O33 1.298(3) . ?
O32 Na61 2.395(2) 2_655 ?
O32 Na61 2.427(2) 6_455 ?
O33 H33 0.9485 . ?
C34 C35 1.390(4) . ?
C34 C39 1.392(4) . ?
C35 C36 1.385(4) . ?
C35 H35 0.9300 . ?
C36 C37 1.388(4) . ?
C36 H36 0.9300 . ?
C37 C38 1.380(4) . ?
C37 C40 1.488(4) . ?
C38 C39 1.380(4) . ?
C38 H38 0.9300 . ?
C39 H39 0.9300 . ?
C40 O42 1.217(3) . ?
C40 O41 1.331(4) . ?
O41 H41 0.9491 . ?
O42 Na61 2.305(2) 8_455 ?
C43 C48 1.391(4) . ?
C43 C44 1.393(4) . ?
C44 C45 1.386(4) . ?
C44 H44 0.9300 . ?
C45 C46 1.373(4) . ?
C45 H45 0.9300 . ?
C46 C47 1.392(4) . ?
C46 C49 1.508(3) . ?
C47 C48 1.382(4) . ?
C47 H47 0.9300 . ?
C48 H48 0.9300 . ?
C49 O51 1.254(3) . ?
C49 O50 1.270(3) . ?
O51 Na61 2.376(2) . ?
C52 C53 1.383(4) . ?
C52 C57 1.384(4) . ?
C53 C54 1.386(4) . ?
C53 H53 0.9300 . ?
C54 C55 1.363(4) . ?
C54 H54 0.9300 . ?
C55 C56 1.381(4) . ?
C55 C58 1.489(4) . ?
C56 C57 1.382(4) . ?
C56 H56 0.9300 . ?
C57 H57 0.9300 . ?
C58 O59 1.212(4) . ?
C58 O60 1.323(4) . ?
O59 Na61 2.612(3) 4_645 ?
O60 H60 0.9501 . ?
Na61 O42 2.305(2) 8_556 ?
Na61 O32 2.395(2) 2_655 ?
Na61 O32 2.427(2) 6_656 ?
Na61 O62 2.447(4) 6_556 ?
Na61 O59 2.612(3) 4_655 ?
Na61 Na61 3.740(2) 5_756 ?
O62 N64 1.213(5) . ?
O62 Na61 2.448(4) 6 ?
O63 N64 1.227(5) . ?
N64 C65 1.470(6) . ?
C65 C66 1.346(6) . ?
C65 C70 1.359(6) . ?
C66 C67 1.343(7) . ?
C66 H66 0.9300 . ?
C67 C68 1.359(7) . ?
C67 H67 0.9300 . ?
C68 C69 1.336(7) . ?
C68 H68 0.9300 . ?
C69 C70 1.398(7) . ?
C69 H69 0.9300 . ?
C70 H70 0.9300 . ?
